data_7042027
loop_
_publ_author_name
'Shen, Yunjun'
'Pan, Yani'
'Zhang, Kang'
'Liang, Xuewei'
'Liu, Jiyong'
'Spingler, Bernhard'
'Duttwyler, Simon'

_publ_section_title
;
 B-H functionalization of the monocarba-closo-dodecaborate anion by
 rhodium and iridium catalysis.
;
_journal_issue 10
_journal_name_full 'Dalton transactions (Cambridge, England : 2003)'
_journal_page_first 3135
_journal_page_last 3140
_journal_paper_doi 10.1039/c7dt00269f
_journal_volume 46
_journal_year 2017
_chemical_formula_moiety 'C38 H45 B11 F4 N O, C8 H20 N'
_chemical_formula_sum 'C46 H65 B11 F4 N2 O'
_chemical_formula_weight 856.91
_chemical_name_systematic
;
 ? 
;
_space_group_crystal_system monoclinic
_space_group_IT_number 14
_space_group_name_Hall '-P 2yn'
_space_group_name_H-M_alt 'P 1 21/n 1'
_symmetry_space_group_name_Hall '-P 2yn'
_symmetry_space_group_name_H-M 'P 1 21/n 1'
_atom_sites_solution_hydrogens geom
_atom_sites_solution_primary direct
_atom_sites_solution_secondary difmap
_audit_creation_date 2015-03-12
_audit_creation_method
;
Olex2 1.2
(compiled 2014.03.20 svn.r2914 for OlexSys, GUI svn.r4816)
;
_audit_update_record
;
2015-10-28 deposited with the CCDC.
2017-02-10 downloaded from the CCDC.
;
_cell_angle_alpha 90.00
_cell_angle_beta 99.089(6)
_cell_angle_gamma 90.00
_cell_formula_units_Z 4
_cell_length_a 10.3433(7)
_cell_length_b 25.3537(15)
_cell_length_c 18.9697(13)
_cell_measurement_reflns_used 2927
_cell_measurement_temperature 293(2)
_cell_measurement_theta_max 29.5379
_cell_measurement_theta_min 3.1223
_cell_volume 4912.2(6)
_computing_cell_refinement
;
CrysAlisPro, Agilent Technologies,
Version 1.171.35.11 (release 16-05-2011 CrysAlis171 .NET)
(compiled May 16 2011,17:55:39)
;
_computing_data_collection
;
CrysAlisPro, Agilent Technologies,
Version 1.171.35.11 (release 16-05-2011 CrysAlis171 .NET)
(compiled May 16 2011,17:55:39)
;
_computing_data_reduction
;
CrysAlisPro, Agilent Technologies,
Version 1.171.35.11 (release 16-05-2011 CrysAlis171 .NET)
(compiled May 16 2011,17:55:39)
;
_computing_molecular_graphics 'Olex2 (Dolomanov et al., 2009)'
_computing_publication_material 'Olex2 (Dolomanov et al., 2009)'
_computing_structure_refinement 'ShelXL (Sheldrick, 2008)'
_computing_structure_solution 'ShelXS (Sheldrick, 2008)'
_diffrn_ambient_temperature 293.15
_diffrn_detector_area_resol_mean 10.3592
_diffrn_measured_fraction_theta_full 0.993
_diffrn_measured_fraction_theta_max 0.993
_diffrn_measurement_device_type 'Xcalibur, Atlas, Gemini ultra'
_diffrn_measurement_method '\w scans'
_diffrn_orient_matrix_UB_11 -0.0170118000
_diffrn_orient_matrix_UB_12 -0.0238625000
_diffrn_orient_matrix_UB_13 -0.0186705000
_diffrn_orient_matrix_UB_21 -0.0131777000
_diffrn_orient_matrix_UB_22 -0.0118401000
_diffrn_orient_matrix_UB_23 0.0320030000
_diffrn_orient_matrix_UB_31 -0.0660257000
_diffrn_orient_matrix_UB_32 0.0085250000
_diffrn_orient_matrix_UB_33 -0.0078731000
_diffrn_radiation_monochromator graphite
_diffrn_radiation_type MoK\a
_diffrn_radiation_wavelength 0.71073
_diffrn_reflns_av_R_equivalents 0.0662
_diffrn_reflns_av_unetI/netI 0.0912
_diffrn_reflns_limit_h_max 12
_diffrn_reflns_limit_h_min -12
_diffrn_reflns_limit_k_max 30
_diffrn_reflns_limit_k_min -29
_diffrn_reflns_limit_l_max 22
_diffrn_reflns_limit_l_min -13
_diffrn_reflns_number 19971
_diffrn_reflns_theta_full 25.35
_diffrn_reflns_theta_max 25.35
_diffrn_reflns_theta_min 3.13
_diffrn_source 'Enhance (Mo) X-ray Source'
_exptl_absorpt_coefficient_mu 0.075
_exptl_absorpt_correction_T_max 1.00000
_exptl_absorpt_correction_T_min 0.94483
_exptl_absorpt_correction_type multi-scan
_exptl_absorpt_process_details
;
CrysAlisPro, Agilent Technologies,
Version 1.171.35.11 (release 16-05-2011 CrysAlis171 .NET)
(compiled May 16 2011,17:55:39)
Empirical absorption correction using spherical harmonics,
 implemented in SCALE3 ABSPACK scaling algorithm.
;
_exptl_crystal_colour colourless
_exptl_crystal_colour_primary colourless
_exptl_crystal_density_diffrn 1.159
_exptl_crystal_density_method 'not measured'
_exptl_crystal_description needle
_exptl_crystal_F_000 1816
_exptl_crystal_size_max 0.42
_exptl_crystal_size_mid 0.26
_exptl_crystal_size_min 0.2
_refine_diff_density_max 0.479
_refine_diff_density_min -0.486
_refine_diff_density_rms 0.042
_refine_ls_extinction_method none
_refine_ls_goodness_of_fit_ref 1.033
_refine_ls_hydrogen_treatment constr
_refine_ls_matrix_type full
_refine_ls_number_parameters 581
_refine_ls_number_reflns 8940
_refine_ls_number_restraints 36
_refine_ls_restrained_S_all 1.060
_refine_ls_R_factor_all 0.1530
_refine_ls_R_factor_gt 0.0744
_refine_ls_shift/su_max 0.000
_refine_ls_shift/su_mean 0.000
_refine_ls_structure_factor_coef Fsqd
_refine_ls_weighting_details 'calc w=1/[\s^2^(Fo^2^)+(0.1061P)^2^+0.0000P] where P=(Fo^2^+2Fc^2^)/3'
_refine_ls_weighting_scheme calc
_refine_ls_wR_factor_gt 0.1920
_refine_ls_wR_factor_ref 0.2466
_reflns_number_gt 4259
_reflns_number_total 8940
_reflns_threshold_expression >2sigma(I)
_cod_data_source_file c7dt00269f2.cif
_cod_data_source_block 150311_yjs_0108
_cod_depositor_comments 'Adding full bibliography for 7042023--7042033.cif.'
_cod_database_code 7042027
_chemical_oxdiff_formula 'c10 h10 n2 o8 b1 f1'
_reflns_odcompleteness_completeness 99.60
_reflns_odcompleteness_iscentric 1
_reflns_odcompleteness_theta 26.32
_olex2_refinement_description
;
1. Fixed Uiso
 At 1.2 times of:
  All B(H) groups, All C(H) groups, All C(H,H) groups
 At 1.5 times of:
  All C(H,H,H) groups
2. Uiso/Uaniso restraints and constraints
C6 \\sim C5 \\sim C4 \\sim C3: within 3.8A with sigma of 0.01 and sigma for
terminal atoms of 0.02
3.a Secondary CH2 refined with riding coordinates:
 C3(H3A,H3B), C4(H4A,H4B), C5(H5A,H5B), C6(H6A,H6B), C15(H15A,H15B), C16(H16A,
 H16B), C23(H23A,H23B), C24(H24A,H24B), C31(H31A,H31B), C32(H32A,H32B),
 C39(H39A,H39B), C41(H41A,H41B), C43(H43A,H43B), C45(H45A,H45B)
3.b Aromatic/amide H refined with riding coordinates:
 C7(H7A), C8(H8), C10(H10A), C11(H11A), C13(H13), C14(H14), C18(H18), C19(H19),
  C21(H21), C22(H22), C26(H26), C27(H27), C29(H29), C30(H30), C34(H34),
 C35(H35), C37(H37), C38(H38)
3.c Idealised Me refined as rotating group:
 C40(H40A,H40B,H40C), C42(H42A,H42B,H42C), C44(H44A,H44B,H44C), C46(H46A,H46B,
 H46C)
3.d Boron cage BH refined with riding coordinates:
 B2(H2), B6(H6), B7(H7), B8(H8A), B9(H9), B10(H10), B11(H11)
;

loop_
_space_group_symop_id
_space_group_symop_operation_xyz
1 'x, y, z'
2 '-x+1/2, y+1/2, -z+1/2'
3 '-x, -y, -z'
4 'x-1/2, -y-1/2, z-1/2'

loop_
_atom_site_label
_atom_site_type_symbol
_atom_site_fract_x
_atom_site_fract_y
_atom_site_fract_z
_atom_site_U_iso_or_equiv
_atom_site_adp_type
_atom_site_occupancy
_atom_site_calc_flag
_atom_site_refinement_flags_posn
F1 F 1.3804(2) -0.02858(11) 0.31419(17) 0.1127(10) Uani 1 d .
F2 F 0.2174(3) 0.10899(12) -0.37038(14) 0.1076(9) Uani 1 d .
F3 F 0.3533(3) 0.48554(9) -0.09338(17) 0.1223(11) Uani 1 d .
F4 F 1.3544(2) 0.34324(11) 0.25045(19) 0.1208(11) Uani 1 d .
O1 O 0.7776(2) 0.20063(9) -0.00191(14) 0.0614(7) Uani 1 d .
N1 N 0.8049(3) 0.11473(10) -0.01763(16) 0.0548(8) Uani 1 d .
C1 C 0.6553(3) 0.14785(11) 0.06667(18) 0.0438(8) Uani 1 d .
C2 C 0.7491(3) 0.15545(13) 0.01309(18) 0.0482(8) Uani 1 d .
C3 C 0.9011(4) 0.12838(15) -0.0637(3) 0.0853(13) Uani 1 d .
H3A H 0.9760 0.1463 -0.0368 0.102 Uiso 1 calc R
H3B H 0.8624 0.1509 -0.1028 0.102 Uiso 1 calc R
C4 C 0.9397(6) 0.07633(19) -0.0906(3) 0.1195(17) Uani 1 d .
H4A H 0.9284 0.0767 -0.1424 0.143 Uiso 1 calc R
H4B H 1.0311 0.0693 -0.0726 0.143 Uiso 1 calc R
C5 C 0.8670(8) 0.0402(2) -0.0692(4) 0.150(2) Uani 1 d .
H5A H 0.9230 0.0115 -0.0489 0.181 Uiso 1 calc R
H5B H 0.8097 0.0263 -0.1105 0.181 Uiso 1 calc R
C6 C 0.7854(5) 0.05728(14) -0.0159(3) 0.0908(13) Uani 1 d .
H6A H 0.6942 0.0478 -0.0303 0.109 Uiso 1 calc R
H6B H 0.8169 0.0427 0.0309 0.109 Uiso 1 calc R
C7 C 0.8535(3) 0.09635(13) 0.1667(2) 0.0564(9) Uani 1 d .
H7A H 0.9191 0.1142 0.1481 0.068 Uiso 1 calc R
C8 C 0.8879(3) 0.05439(13) 0.2059(2) 0.0583(9) Uani 1 d .
H8 H 0.8190 0.0355 0.2197 0.070 Uiso 1 calc R
C9 C 1.0200(3) 0.03271(12) 0.23141(19) 0.0521(9) Uani 1 d .
C10 C 1.1350(4) 0.05452(13) 0.2159(2) 0.0648(10) Uani 1 d .
H10A H 1.1307 0.0840 0.1864 0.078 Uiso 1 calc R
C11 C 1.2552(4) 0.03378(15) 0.2430(2) 0.0733(12) Uani 1 d .
H11A H 1.3314 0.0487 0.2317 0.088 Uiso 1 calc R
C12 C 1.2607(4) -0.00818(15) 0.2859(2) 0.0676(11) Uani 1 d .
C13 C 1.1520(4) -0.03151(15) 0.3039(2) 0.0794(13) Uani 1 d .
H13 H 1.1585 -0.0606 0.3341 0.095 Uiso 1 calc R
C14 C 1.0328(4) -0.01057(14) 0.2760(2) 0.0724(12) Uani 1 d .
H14 H 0.9575 -0.0262 0.2875 0.087 Uiso 1 calc R
C15 C 0.4398(4) 0.13365(15) -0.0467(2) 0.0633(10) Uani 1 d .
H15A H 0.4197 0.1689 -0.0651 0.076 Uiso 1 calc R
H15B H 0.5123 0.1207 -0.0685 0.076 Uiso 1 calc R
C16 C 0.3256(4) 0.10002(18) -0.0714(2) 0.0806(13) Uani 1 d .
H16A H 0.2515 0.1125 -0.0504 0.097 Uiso 1 calc R
H16B H 0.3447 0.0642 -0.0548 0.097 Uiso 1 calc R
C17 C 0.2891(4) 0.09959(15) -0.1510(2) 0.0606(10) Uani 1 d .
C18 C 0.3486(4) 0.06652(15) -0.1929(3) 0.0706(11) Uani 1 d .
H18 H 0.4074 0.0415 -0.1710 0.085 Uiso 1 calc R
C19 C 0.3247(4) 0.06875(16) -0.2663(3) 0.0706(11) Uani 1 d .
H19 H 0.3656 0.0456 -0.2938 0.085 Uiso 1 calc R
C20 C 0.2401(4) 0.10558(17) -0.2973(2) 0.0646(10) Uani 1 d .
C21 C 0.1757(4) 0.13921(16) -0.2597(3) 0.0713(11) Uani 1 d .
H21 H 0.1165 0.1637 -0.2826 0.086 Uiso 1 calc R
C22 C 0.2006(4) 0.13595(15) -0.1864(2) 0.0674(11) Uani 1 d .
H22 H 0.1572 0.1587 -0.1596 0.081 Uiso 1 calc R
C23 C 0.5398(3) 0.25348(12) 0.02421(19) 0.0504(8) Uani 1 d .
H23A H 0.6087 0.2777 0.0438 0.060 Uiso 1 calc R
H23B H 0.5532 0.2441 -0.0237 0.060 Uiso 1 calc R
C24 C 0.4070(4) 0.28083(14) 0.0207(3) 0.0750(12) Uani 1 d .
H24A H 0.3407 0.2589 -0.0070 0.090 Uiso 1 calc R
H24B H 0.3862 0.2832 0.0687 0.090 Uiso 1 calc R
C25 C 0.3993(3) 0.33547(14) -0.0115(2) 0.0585(10) Uani 1 d .
C26 C 0.3597(4) 0.34360(15) -0.0827(2) 0.0731(11) Uani 1 d .
H26 H 0.3417 0.3147 -0.1129 0.088 Uiso 1 calc R
C27 C 0.3459(4) 0.39428(16) -0.1110(2) 0.0792(12) Uani 1 d .
H27 H 0.3195 0.3994 -0.1597 0.095 Uiso 1 calc R
C28 C 0.3714(4) 0.43579(15) -0.0668(3) 0.0769(12) Uani 1 d .
C29 C 0.4120(5) 0.43001(17) 0.0041(3) 0.0863(13) Uani 1 d .
H29 H 0.4296 0.4592 0.0339 0.104 Uiso 1 calc R
C30 C 0.4263(4) 0.37952(18) 0.0307(2) 0.0812(12) Uani 1 d .
H30 H 0.4556 0.3749 0.0793 0.097 Uiso 1 calc R
C31 C 0.8124(3) 0.22701(12) 0.15350(18) 0.0488(8) Uani 1 d .
H31A H 0.8740 0.2153 0.1232 0.059 Uiso 1 calc R
H31B H 0.7844 0.2623 0.1384 0.059 Uiso 1 calc R
C32 C 0.8836(3) 0.22957(14) 0.23077(19) 0.0557(9) Uani 1 d .
H32A H 0.8267 0.2460 0.2604 0.067 Uiso 1 calc R
H32B H 0.9025 0.1940 0.2483 0.067 Uiso 1 calc R
C33 C 1.0099(3) 0.26039(13) 0.23693(19) 0.0532(9) Uani 1 d .
C34 C 1.0239(3) 0.30916(15) 0.2689(2) 0.0696(11) Uani 1 d .
H34 H 0.9539 0.3235 0.2877 0.083 Uiso 1 calc R
C35 C 1.1389(4) 0.33725(16) 0.2740(3) 0.0860(14) Uani 1 d .
H35 H 1.1471 0.3701 0.2959 0.103 Uiso 1 calc R
C36 C 1.2403(4) 0.31577(17) 0.2461(2) 0.0735(12) Uani 1 d .
C37 C 1.2315(4) 0.26892(18) 0.2132(3) 0.0795(13) Uani 1 d .
H37 H 1.3016 0.2554 0.1937 0.095 Uiso 1 calc R
C38 C 1.1154(3) 0.24102(15) 0.2091(2) 0.0707(12) Uani 1 d .
H38 H 1.1086 0.2082 0.1869 0.085 Uiso 1 calc R
B1 B 0.7113(4) 0.11863(14) 0.1488(2) 0.0527(10) Uani 1 d .
B2 B 0.5857(4) 0.08803(15) 0.0864(2) 0.0579(11) Uani 1 d .
H2 H 0.6031 0.0501 0.0612 0.070 Uiso 1 calc R
B3 B 0.4890(4) 0.13846(15) 0.0369(2) 0.0517(10) Uani 1 d .
B4 B 0.5489(3) 0.20170(14) 0.0722(2) 0.0445(9) Uani 1 d .
B5 B 0.6881(3) 0.18898(14) 0.1412(2) 0.0450(9) Uani 1 d .
B6 B 0.6285(4) 0.15333(14) 0.2103(2) 0.0487(9) Uani 1 d .
H6 H 0.6734 0.1581 0.2665 0.058 Uiso 1 calc R
B7 B 0.5674(4) 0.09191(14) 0.1766(2) 0.0554(11) Uani 1 d .
H7 H 0.5728 0.0567 0.2109 0.066 Uiso 1 calc R
B8 B 0.4333(4) 0.10352(16) 0.1085(2) 0.0571(11) Uani 1 d .
H8A H 0.3509 0.0757 0.0981 0.069 Uiso 1 calc R
B9 B 0.4097(4) 0.17240(15) 0.0998(2) 0.0499(10) Uani 1 d .
H9 H 0.3116 0.1894 0.0838 0.060 Uiso 1 calc R
B10 B 0.5314(3) 0.20359(14) 0.1633(2) 0.0450(9) Uani 1 d .
H10 H 0.5132 0.2412 0.1890 0.054 Uiso 1 calc R
B11 B 0.4572(4) 0.14395(14) 0.1856(2) 0.0529(10) Uani 1 d .
H11 H 0.3905 0.1429 0.2253 0.064 Uiso 1 calc R
N2 N 0.9020(3) 0.35124(12) -0.05022(19) 0.0730(10) Uani 1 d .
C39 C 0.9025(6) 0.4104(2) -0.0617(3) 0.1184(19) Uani 1 d .
H39A H 0.8746 0.4173 -0.1121 0.142 Uiso 1 calc R
H39B H 0.9918 0.4229 -0.0496 0.142 Uiso 1 calc R
C40 C 0.8157(10) 0.4427(3) -0.0192(5) 0.205(4) Uani 1 d .
H40A H 0.7255 0.4338 -0.0347 0.308 Uiso 1 calc GR
H40B H 0.8286 0.4797 -0.0269 0.308 Uiso 1 calc GR
H40C H 0.8389 0.4349 0.0307 0.308 Uiso 1 calc GR
C41 C 0.9439(7) 0.3378(3) 0.0263(4) 0.133(2) Uani 1 d .
H41A H 0.8795 0.3518 0.0534 0.159 Uiso 1 calc R
H41B H 0.9434 0.2997 0.0311 0.159 Uiso 1 calc R
C42 C 1.0745(10) 0.3575(5) 0.0589(5) 0.234(5) Uani 1 d .
H42A H 1.1403 0.3421 0.0348 0.351 Uiso 1 calc GR
H42B H 1.0911 0.3479 0.1084 0.351 Uiso 1 calc GR
H42C H 1.0769 0.3952 0.0545 0.351 Uiso 1 calc GR
C43 C 0.9877(6) 0.3285(2) -0.0976(3) 0.1169(19) Uani 1 d .
H43A H 1.0743 0.3436 -0.0847 0.140 Uiso 1 calc R
H43B H 0.9548 0.3395 -0.1461 0.140 Uiso 1 calc R
C44 C 1.0013(8) 0.2694(2) -0.0972(5) 0.176(3) Uani 1 d .
H44A H 1.0553 0.2590 -0.1316 0.265 Uiso 1 calc GR
H44B H 0.9163 0.2536 -0.1092 0.265 Uiso 1 calc GR
H44C H 1.0409 0.2579 -0.0505 0.265 Uiso 1 calc GR
C45 C 0.7633(6) 0.3309(2) -0.0678(4) 0.129(2) Uani 1 d .
H45A H 0.7653 0.2928 -0.0625 0.155 Uiso 1 calc R
H45B H 0.7134 0.3449 -0.0328 0.155 Uiso 1 calc R
C46 C 0.6912(8) 0.3439(4) -0.1411(5) 0.227(5) Uani 1 d .
H46A H 0.7426 0.3329 -0.1764 0.341 Uiso 1 calc GR
H46B H 0.6764 0.3812 -0.1448 0.341 Uiso 1 calc GR
H46C H 0.6087 0.3257 -0.1487 0.341 Uiso 1 calc GR

loop_
_atom_site_aniso_label
_atom_site_aniso_U_11
_atom_site_aniso_U_22
_atom_site_aniso_U_33
_atom_site_aniso_U_23
_atom_site_aniso_U_13
_atom_site_aniso_U_12
F1 0.0683(16) 0.120(2) 0.148(3) 0.0464(19) 0.0130(16) 0.0290(14)
F2 0.108(2) 0.150(2) 0.0610(19) 0.0051(16) 0.0014(15) -0.0117(17)
F3 0.177(3) 0.0633(15) 0.124(3) 0.0309(15) 0.015(2) 0.0040(16)
F4 0.0666(16) 0.123(2) 0.174(3) -0.027(2) 0.0236(17) -0.0369(15)
O1 0.0710(16) 0.0496(13) 0.0711(18) 0.0028(12) 0.0345(13) -0.0059(11)
N1 0.0622(18) 0.0511(16) 0.057(2) -0.0044(14) 0.0282(15) -0.0041(13)
C1 0.0482(18) 0.0397(16) 0.045(2) 0.0008(14) 0.0130(15) -0.0023(14)
C2 0.0501(19) 0.0508(19) 0.046(2) -0.0030(16) 0.0133(16) -0.0040(16)
C3 0.099(3) 0.064(2) 0.110(3) -0.015(2) 0.070(3) -0.010(2)
C4 0.141(4) 0.085(3) 0.159(4) -0.023(3) 0.107(3) -0.010(3)
C5 0.204(5) 0.096(3) 0.182(5) -0.030(3) 0.122(4) 0.000(3)
C6 0.120(3) 0.054(2) 0.116(3) -0.017(2) 0.074(3) -0.007(2)
C7 0.058(2) 0.055(2) 0.061(3) 0.0146(18) 0.0231(18) 0.0059(17)
C8 0.053(2) 0.055(2) 0.068(3) 0.0007(19) 0.0132(18) -0.0051(17)
C9 0.056(2) 0.0441(17) 0.057(2) 0.0001(16) 0.0104(17) 0.0008(16)
C10 0.066(3) 0.0498(19) 0.080(3) 0.0228(19) 0.017(2) 0.0029(18)
C11 0.063(2) 0.065(2) 0.096(3) 0.020(2) 0.025(2) 0.000(2)
C12 0.055(2) 0.067(2) 0.082(3) 0.013(2) 0.014(2) 0.0146(19)
C13 0.075(3) 0.064(2) 0.101(4) 0.035(2) 0.020(3) 0.015(2)
C14 0.065(2) 0.060(2) 0.096(3) 0.026(2) 0.022(2) 0.0025(19)
C15 0.062(2) 0.072(2) 0.056(3) -0.0050(19) 0.0110(18) -0.0217(19)
C16 0.081(3) 0.102(3) 0.057(3) -0.002(2) 0.005(2) -0.036(2)
C17 0.055(2) 0.065(2) 0.059(3) -0.002(2) 0.0025(19) -0.0245(19)
C18 0.071(3) 0.059(2) 0.076(3) -0.005(2) -0.006(2) -0.0064(19)
C19 0.065(3) 0.070(2) 0.075(3) -0.018(2) 0.004(2) -0.002(2)
C20 0.056(2) 0.085(3) 0.051(3) -0.003(2) 0.0026(19) -0.018(2)
C21 0.055(2) 0.078(3) 0.076(3) 0.006(2) -0.003(2) -0.005(2)
C22 0.051(2) 0.076(2) 0.076(3) -0.015(2) 0.013(2) -0.0087(19)
C23 0.0481(19) 0.0538(18) 0.049(2) 0.0064(16) 0.0068(16) -0.0005(15)
C24 0.056(2) 0.074(2) 0.098(3) 0.035(2) 0.019(2) 0.0113(19)
C25 0.049(2) 0.065(2) 0.061(3) 0.017(2) 0.0088(18) 0.0078(17)
C26 0.095(3) 0.057(2) 0.064(3) -0.002(2) 0.002(2) -0.001(2)
C27 0.109(3) 0.070(3) 0.052(3) 0.015(2) -0.007(2) -0.008(2)
C28 0.094(3) 0.055(2) 0.078(3) 0.013(2) 0.000(2) 0.000(2)
C29 0.115(4) 0.068(3) 0.073(3) -0.011(2) 0.003(3) -0.011(2)
C30 0.093(3) 0.091(3) 0.055(3) 0.013(2) -0.006(2) 0.005(2)
C31 0.0454(18) 0.0494(17) 0.051(2) 0.0036(16) 0.0056(16) -0.0018(15)
C32 0.0448(19) 0.067(2) 0.055(2) -0.0033(18) 0.0063(17) -0.0047(16)
C33 0.0413(19) 0.063(2) 0.053(2) -0.0067(17) 0.0020(16) 0.0050(16)
C34 0.047(2) 0.073(2) 0.089(3) -0.029(2) 0.012(2) 0.0013(19)
C35 0.060(3) 0.070(2) 0.126(4) -0.037(3) 0.009(2) -0.005(2)
C36 0.045(2) 0.079(3) 0.094(3) -0.010(2) 0.004(2) -0.012(2)
C37 0.046(2) 0.095(3) 0.101(4) -0.028(3) 0.021(2) 0.001(2)
C38 0.050(2) 0.071(2) 0.093(3) -0.030(2) 0.018(2) 0.0000(18)
B1 0.057(2) 0.044(2) 0.059(3) 0.0080(19) 0.016(2) 0.0030(18)
B2 0.063(3) 0.048(2) 0.067(3) 0.002(2) 0.023(2) -0.0075(19)
B3 0.049(2) 0.056(2) 0.053(3) 0.0014(19) 0.0157(19) -0.0108(18)
B4 0.0395(19) 0.050(2) 0.046(2) 0.0012(17) 0.0111(17) -0.0049(16)
B5 0.043(2) 0.0475(19) 0.045(2) 0.0039(17) 0.0094(17) -0.0002(17)
B6 0.051(2) 0.052(2) 0.044(2) 0.0045(18) 0.0118(18) 0.0019(18)
B7 0.072(3) 0.046(2) 0.054(3) 0.0110(19) 0.028(2) -0.0029(19)
B8 0.056(3) 0.058(2) 0.061(3) -0.001(2) 0.023(2) -0.0132(19)
B9 0.040(2) 0.058(2) 0.055(3) 0.0078(19) 0.0154(18) -0.0002(17)
B10 0.043(2) 0.0476(19) 0.046(2) -0.0004(17) 0.0115(17) -0.0026(16)
B11 0.054(2) 0.053(2) 0.054(3) 0.0086(19) 0.016(2) 0.0001(18)
N2 0.079(2) 0.071(2) 0.070(3) 0.0102(17) 0.0169(19) -0.0146(17)
C39 0.145(5) 0.096(4) 0.117(5) 0.019(3) 0.026(4) 0.000(3)
C40 0.291(11) 0.127(5) 0.220(10) 0.004(6) 0.109(8) 0.079(6)
C41 0.143(6) 0.161(5) 0.103(5) 0.047(4) 0.045(4) 0.037(4)
C42 0.159(8) 0.389(15) 0.131(7) 0.013(8) -0.048(6) 0.047(8)
C43 0.114(4) 0.124(4) 0.121(5) -0.010(4) 0.045(4) -0.012(3)
C44 0.204(7) 0.088(4) 0.260(10) -0.019(5) 0.107(7) -0.012(4)
C45 0.107(4) 0.142(5) 0.151(7) 0.005(4) 0.060(4) -0.025(4)
C46 0.114(6) 0.412(16) 0.147(8) -0.007(9) -0.008(5) -0.090(7)

loop_
_atom_type_symbol
_atom_type_description
_atom_type_scat_dispersion_real
_atom_type_scat_dispersion_imag
_atom_type_scat_source
C C 0.0033 0.0016 'International Tables Vol C Tables 4.2.6.8 and 6.1.1.4'
H H 0.0000 0.0000 'International Tables Vol C Tables 4.2.6.8 and 6.1.1.4'
B B 0.0013 0.0007 'International Tables Vol C Tables 4.2.6.8 and 6.1.1.4'
F F 0.0171 0.0103 'International Tables Vol C Tables 4.2.6.8 and 6.1.1.4'
N N 0.0061 0.0033 'International Tables Vol C Tables 4.2.6.8 and 6.1.1.4'
O O 0.0106 0.0060 'International Tables Vol C Tables 4.2.6.8 and 6.1.1.4'

loop_
_geom_angle_atom_site_label_1
_geom_angle_atom_site_label_2
_geom_angle_atom_site_label_3
_geom_angle
C2 N1 C3 116.8(3)
C2 N1 C6 132.4(3)
C3 N1 C6 110.8(3)
C2 C1 B1 119.6(3)
C2 C1 B2 125.5(3)
C2 C1 B3 120.1(3)
C2 C1 B4 114.2(2)
C2 C1 B5 113.7(2)
B1 C1 B2 61.9(2)
B1 C1 B4 113.4(3)
B1 C1 B5 62.3(2)
B2 C1 B4 112.1(2)
B2 C1 B5 112.3(3)
B3 C1 B1 113.9(2)
B3 C1 B2 62.0(2)
B3 C1 B4 62.1(2)
B3 C1 B5 113.6(2)
B5 C1 B4 62.2(2)
O1 C2 N1 118.5(3)
O1 C2 C1 118.3(3)
N1 C2 C1 123.3(3)
N1 C3 H3A 111.0
N1 C3 H3B 111.0
N1 C3 C4 103.8(3)
H3A C3 H3B 109.0
C4 C3 H3A 111.0
C4 C3 H3B 111.0
C3 C4 H4A 110.0
C3 C4 H4B 110.0
H4A C4 H4B 108.3
C5 C4 C3 108.6(4)
C5 C4 H4A 110.0
C5 C4 H4B 110.0
C4 C5 H5A 108.4
C4 C5 H5B 108.4
C4 C5 C6 115.5(5)
H5A C5 H5B 107.5
C6 C5 H5A 108.4
C6 C5 H5B 108.4
N1 C6 C5 100.4(3)
N1 C6 H6A 111.7
N1 C6 H6B 111.7
C5 C6 H6A 111.7
C5 C6 H6B 111.7
H6A C6 H6B 109.5
C8 C7 H7A 117.4
C8 C7 B1 125.2(3)
B1 C7 H7A 117.4
C7 C8 H8 115.2
C7 C8 C9 129.7(3)
C9 C8 H8 115.2
C10 C9 C8 124.1(3)
C14 C9 C8 119.4(3)
C14 C9 C10 116.4(3)
C9 C10 H10A 119.2
C11 C10 C9 121.7(3)
C11 C10 H10A 119.2
C10 C11 H11A 120.6
C12 C11 C10 118.8(4)
C12 C11 H11A 120.6
C11 C12 F1 119.2(3)
C11 C12 C13 122.9(4)
C13 C12 F1 117.9(3)
C12 C13 H13 121.2
C12 C13 C14 117.5(4)
C14 C13 H13 121.2
C9 C14 H14 118.7
C13 C14 C9 122.7(3)
C13 C14 H14 118.7
H15A C15 H15B 107.1
C16 C15 H15A 107.7
C16 C15 H15B 107.7
C16 C15 B3 118.4(3)
B3 C15 H15A 107.7
B3 C15 H15B 107.7
C15 C16 H16A 109.0
C15 C16 H16B 109.0
C15 C16 C17 112.7(3)
H16A C16 H16B 107.8
C17 C16 H16A 109.0
C17 C16 H16B 109.0
C18 C17 C16 121.7(4)
C18 C17 C22 116.6(4)
C22 C17 C16 121.5(4)
C17 C18 H18 118.7
C17 C18 C19 122.5(4)
C19 C18 H18 118.7
C18 C19 H19 121.0
C20 C19 C18 118.0(4)
C20 C19 H19 121.0
C19 C20 F2 118.6(4)
C19 C20 C21 123.1(4)
C21 C20 F2 118.2(4)
C20 C21 H21 121.1
C20 C21 C22 117.7(4)
C22 C21 H21 121.1
C17 C22 H22 119.0
C21 C22 C17 122.0(4)
C21 C22 H22 119.0
H23A C23 H23B 107.9
C24 C23 H23A 109.3
C24 C23 H23B 109.3
C24 C23 B4 111.7(3)
B4 C23 H23A 109.3
B4 C23 H23B 109.3
C23 C24 H24A 108.5
C23 C24 H24B 108.5
H24A C24 H24B 107.5
C25 C24 C23 115.0(3)
C25 C24 H24A 108.5
C25 C24 H24B 108.5
C26 C25 C24 121.8(4)
C26 C25 C30 117.1(4)
C30 C25 C24 121.0(4)
C25 C26 H26 119.4
C25 C26 C27 121.2(4)
C27 C26 H26 119.4
C26 C27 H27 120.5
C28 C27 C26 119.0(4)
C28 C27 H27 120.5
C27 C28 F3 119.6(4)
C27 C28 C29 122.3(4)
C29 C28 F3 118.1(4)
C28 C29 H29 121.2
C28 C29 C30 117.6(4)
C30 C29 H29 121.2
C25 C30 H30 118.6
C29 C30 C25 122.8(4)
C29 C30 H30 118.6
H31A C31 H31B 107.5
C32 C31 H31A 108.6
C32 C31 H31B 108.6
C32 C31 B5 114.8(3)
B5 C31 H31A 108.6
B5 C31 H31B 108.6
C31 C32 H32A 109.2
C31 C32 H32B 109.2
H32A C32 H32B 107.9
C33 C32 C31 112.0(3)
C33 C32 H32A 109.2
C33 C32 H32B 109.2
C34 C33 C32 121.9(3)
C34 C33 C38 117.1(3)
C38 C33 C32 121.0(3)
C33 C34 H34 119.2
C33 C34 C35 121.7(3)
C35 C34 H34 119.2
C34 C35 H35 120.8
C36 C35 C34 118.5(4)
C36 C35 H35 120.8
C35 C36 F4 119.0(4)
C37 C36 F4 118.5(4)
C37 C36 C35 122.5(4)
C36 C37 H37 120.8
C36 C37 C38 118.3(4)
C38 C37 H37 120.8
C33 C38 C37 122.0(3)
C33 C38 H38 119.0
C37 C38 H38 119.0
C1 B1 B2 59.2(2)
C1 B1 B5 59.04(19)
C1 B1 B6 104.4(2)
C1 B1 B7 104.5(3)
C7 B1 C1 121.1(3)
C7 B1 B2 123.2(3)
C7 B1 B5 119.0(3)
C7 B1 B6 124.7(3)
C7 B1 B7 126.7(3)
B2 B1 B5 107.6(3)
B6 B1 B2 105.8(3)
B6 B1 B5 59.5(2)
B6 B1 B7 59.1(2)
B7 B1 B2 58.7(2)
B7 B1 B5 107.0(2)
C1 B2 B1 58.9(2)
C1 B2 H2 124.4
C1 B2 B3 58.9(2)
C1 B2 B7 105.8(3)
B1 B2 H2 120.9
B1 B2 B3 108.9(3)
B3 B2 H2 120.8
B7 B2 B1 60.6(2)
B7 B2 H2 121.5
B7 B2 B3 109.5(3)
B8 B2 C1 106.0(3)
B8 B2 B1 109.5(3)
B8 B2 H2 121.3
B8 B2 B3 60.9(2)
B8 B2 B7 60.7(2)
C1 B3 B2 59.1(2)
C1 B3 B4 59.70(19)
C1 B3 B8 104.0(3)
C1 B3 B9 104.7(3)
C15 B3 C1 118.6(3)
C15 B3 B2 122.1(3)
C15 B3 B4 118.3(3)
C15 B3 B8 128.8(3)
C15 B3 B9 126.7(3)
B2 B3 B4 107.9(3)
B8 B3 B2 58.0(2)
B8 B3 B4 106.8(3)
B9 B3 B2 105.8(3)
B9 B3 B4 59.2(2)
B9 B3 B8 59.4(2)
C1 B4 B3 58.2(2)
C1 B4 B5 58.3(2)
C1 B4 B9 103.7(2)
C23 B4 C1 125.7(3)
C23 B4 B3 122.2(3)
C23 B4 B5 121.8(3)
C23 B4 B9 122.5(3)
C23 B4 B10 122.1(3)
B3 B4 B5 107.2(3)
B9 B4 B3 59.4(2)
B9 B4 B5 107.6(3)
B10 B4 C1 103.9(3)
B10 B4 B3 107.8(2)
B10 B4 B5 59.4(2)
B10 B4 B9 60.6(2)
C1 B5 B1 58.7(2)
C1 B5 B4 59.5(2)
C1 B5 B6 104.3(2)
C1 B5 B10 104.4(2)
C31 B5 C1 121.9(3)
C31 B5 B1 119.5(3)
C31 B5 B4 121.8(3)
C31 B5 B6 124.3(3)
C31 B5 B10 125.8(3)
B1 B5 B4 108.3(3)
B6 B5 B1 59.7(2)
B6 B5 B4 107.1(2)
B10 B5 B1 107.6(2)
B10 B5 B4 58.9(2)
B10 B5 B6 59.8(2)
B1 B6 H6 121.0
B5 B6 B1 60.8(2)
B5 B6 H6 121.1
B7 B6 B1 60.6(2)
B7 B6 B5 109.1(3)
B7 B6 H6 121.4
B7 B6 B10 108.1(3)
B7 B6 B11 60.0(2)
B10 B6 B1 108.5(3)
B10 B6 B5 59.9(2)
B10 B6 H6 121.8
B10 B6 B11 60.1(2)
B11 B6 B1 108.9(3)
B11 B6 B5 108.7(3)
B11 B6 H6 121.4
B1 B7 H7 121.0
B2 B7 B1 60.7(2)
B2 B7 B6 108.4(3)
B2 B7 H7 121.9
B2 B7 B8 59.2(2)
B2 B7 B11 107.8(3)
B6 B7 B1 60.3(2)
B6 B7 H7 121.4
B6 B7 B8 108.3(3)
B6 B7 B11 60.4(2)
B8 B7 B1 108.4(3)
B8 B7 H7 121.9
B8 B7 B11 60.1(2)
B11 B7 B1 108.9(3)
B11 B7 H7 121.4
B2 B8 B3 61.1(2)
B2 B8 B7 60.1(2)
B2 B8 H8A 121.2
B2 B8 B9 108.5(3)
B2 B8 B11 108.4(3)
B3 B8 H8A 121.0
B7 B8 B3 109.1(3)
B7 B8 H8A 121.4
B7 B8 B9 108.3(3)
B7 B8 B11 60.0(2)
B9 B8 B3 59.8(2)
B9 B8 H8A 121.7
B9 B8 B11 60.3(2)
B11 B8 B3 108.7(3)
B11 B8 H8A 121.5
B3 B9 H9 120.6
B3 B9 B10 108.5(3)
B3 B9 B11 109.2(3)
B4 B9 B3 61.4(2)
B4 B9 H9 120.8
B4 B9 B10 59.6(2)
B4 B9 B11 108.7(3)
B8 B9 B3 60.8(2)
B8 B9 B4 109.6(3)
B8 B9 H9 121.3
B8 B9 B10 107.6(3)
B8 B9 B11 60.0(2)
B10 B9 H9 122.3
B11 B9 H9 121.4
B11 B9 B10 59.9(2)
B4 B10 B5 61.7(2)
B4 B10 B6 109.6(3)
B4 B10 B9 59.9(2)
B4 B10 H10 120.5
B4 B10 B11 108.9(3)
B5 B10 B9 108.8(3)
B5 B10 H10 120.7
B5 B10 B11 108.9(3)
B6 B10 B5 60.2(2)
B6 B10 B9 107.7(3)
B6 B10 H10 121.5
B6 B10 B11 60.0(2)
B9 B10 H10 122.1
B11 B10 B9 59.8(2)
B11 B10 H10 121.5
B6 B11 B10 59.9(2)
B6 B11 H11 122.0
B7 B11 B6 59.6(2)
B7 B11 B8 59.8(2)
B7 B11 B9 107.7(3)
B7 B11 B10 107.6(3)
B7 B11 H11 122.0
B8 B11 B6 107.4(3)
B8 B11 B9 59.8(2)
B8 B11 B10 107.8(3)
B8 B11 H11 122.0
B9 B11 B6 107.9(3)
B9 B11 B10 60.3(2)
B9 B11 H11 121.7
B10 B11 H11 121.7
C41 N2 C39 111.1(4)
C41 N2 C45 104.9(4)
C43 N2 C39 106.5(4)
C43 N2 C41 113.3(4)
C43 N2 C45 111.9(4)
C45 N2 C39 109.3(4)
N2 C39 H39A 108.3
N2 C39 H39B 108.3
N2 C39 C40 115.9(5)
H39A C39 H39B 107.4
C40 C39 H39A 108.3
C40 C39 H39B 108.3
C39 C40 H40A 109.5
C39 C40 H40B 109.5
C39 C40 H40C 109.5
H40A C40 H40B 109.5
H40A C40 H40C 109.5
H40B C40 H40C 109.5
N2 C41 H41A 108.3
N2 C41 H41B 108.3
H41A C41 H41B 107.4
C42 C41 N2 115.8(6)
C42 C41 H41A 108.3
C42 C41 H41B 108.3
C41 C42 H42A 109.5
C41 C42 H42B 109.5
C41 C42 H42C 109.5
H42A C42 H42B 109.5
H42A C42 H42C 109.5
H42B C42 H42C 109.5
N2 C43 H43A 108.1
N2 C43 H43B 108.1
N2 C43 C44 116.8(5)
H43A C43 H43B 107.3
C44 C43 H43A 108.1
C44 C43 H43B 108.1
C43 C44 H44A 109.5
C43 C44 H44B 109.5
C43 C44 H44C 109.5
H44A C44 H44B 109.5
H44A C44 H44C 109.5
H44B C44 H44C 109.5
N2 C45 H45A 108.2
N2 C45 H45B 108.2
H45A C45 H45B 107.4
C46 C45 N2 116.3(5)
C46 C45 H45A 108.2
C46 C45 H45B 108.2
C45 C46 H46A 109.5
C45 C46 H46B 109.5
C45 C46 H46C 109.5
H46A C46 H46B 109.5
H46A C46 H46C 109.5
H46B C46 H46C 109.5

loop_
_geom_bond_atom_site_label_1
_geom_bond_atom_site_label_2
_geom_bond_distance
F1 C12 1.371(4)
F2 C20 1.372(4)
F3 C28 1.360(4)
F4 C36 1.362(4)
O1 C2 1.227(3)
N1 C2 1.358(4)
N1 C3 1.465(4)
N1 C6 1.472(4)
C1 C2 1.524(4)
C1 B1 1.740(5)
C1 B2 1.745(5)
C1 B3 1.740(5)
C1 B4 1.767(5)
C1 B5 1.746(5)
C3 H3A 0.9700
C3 H3B 0.9700
C3 C4 1.492(6)
C4 H4A 0.9700
C4 H4B 0.9700
C4 C5 1.291(6)
C5 H5A 0.9700
C5 H5B 0.9700
C5 C6 1.481(6)
C6 H6A 0.9700
C6 H6B 0.9700
C7 H7A 0.9300
C7 C8 1.314(4)
C7 B1 1.562(5)
C8 H8 0.9300
C8 C9 1.481(5)
C9 C10 1.384(5)
C9 C14 1.379(5)
C10 H10A 0.9300
C10 C11 1.373(5)
C11 H11A 0.9300
C11 C12 1.334(5)
C12 C13 1.361(5)
C13 H13 0.9300
C13 C14 1.370(5)
C14 H14 0.9300
C15 H15A 0.9700
C15 H15B 0.9700
C15 C16 1.472(5)
C15 B3 1.591(5)
C16 H16A 0.9700
C16 H16B 0.9700
C16 C17 1.498(5)
C17 C18 1.367(5)
C17 C22 1.394(5)
C18 H18 0.9300
C18 C19 1.377(6)
C19 H19 0.9300
C19 C20 1.349(5)
C20 C21 1.353(5)
C21 H21 0.9300
C21 C22 1.376(6)
C22 H22 0.9300
C23 H23A 0.9700
C23 H23B 0.9700
C23 C24 1.530(5)
C23 B4 1.592(5)
C24 H24A 0.9700
C24 H24B 0.9700
C24 C25 1.511(5)
C25 C26 1.363(5)
C25 C30 1.377(6)
C26 H26 0.9300
C26 C27 1.391(5)
C27 H27 0.9300
C27 C28 1.345(6)
C28 C29 1.353(6)
C29 H29 0.9300
C29 C30 1.375(6)
C30 H30 0.9300
C31 H31A 0.9700
C31 H31B 0.9700
C31 C32 1.534(5)
C31 B5 1.595(5)
C32 H32A 0.9700
C32 H32B 0.9700
C32 C33 1.511(4)
C33 C34 1.375(5)
C33 C38 1.376(5)
C34 H34 0.9300
C34 C35 1.377(5)
C35 H35 0.9300
C35 C36 1.361(5)
C36 C37 1.338(5)
C37 H37 0.9300
C37 C38 1.385(5)
C38 H38 0.9300
B1 B2 1.791(6)
B1 B5 1.803(5)
B1 B6 1.784(5)
B1 B7 1.789(5)
B2 H2 1.1000
B2 B3 1.794(6)
B2 B7 1.754(6)
B2 B8 1.738(6)
B3 B4 1.809(5)
B3 B8 1.792(5)
B3 B9 1.775(6)
B4 B5 1.815(5)
B4 B9 1.771(5)
B4 B10 1.765(5)
B5 B6 1.780(5)
B5 B10 1.776(5)
B6 H6 1.1000
B6 B7 1.762(5)
B6 B10 1.774(5)
B6 B11 1.776(6)
B7 H7 1.1000
B7 B8 1.765(6)
B7 B11 1.769(5)
B8 H8A 1.1000
B8 B9 1.767(6)
B8 B11 1.771(6)
B9 H9 1.1000
B9 B10 1.784(6)
B9 B11 1.776(6)
B10 H10 1.1000
B10 B11 1.777(5)
B11 H11 1.1000
N2 C39 1.516(6)
N2 C41 1.488(7)
N2 C43 1.476(6)
N2 C45 1.512(7)
C39 H39A 0.9700
C39 H39B 0.9700
C39 C40 1.535(9)
C40 H40A 0.9600
C40 H40B 0.9600
C40 H40C 0.9600
C41 H41A 0.9700
C41 H41B 0.9700
C41 C42 1.481(10)
C42 H42A 0.9600
C42 H42B 0.9600
C42 H42C 0.9600
C43 H43A 0.9700
C43 H43B 0.9700
C43 C44 1.504(7)
C44 H44A 0.9600
C44 H44B 0.9600
C44 H44C 0.9600
C45 H45A 0.9700
C45 H45B 0.9700
C45 C46 1.506(10)
C46 H46A 0.9600
C46 H46B 0.9600
C46 H46C 0.9600

loop_
_geom_torsion_atom_site_label_1
_geom_torsion_atom_site_label_2
_geom_torsion_atom_site_label_3
_geom_torsion_atom_site_label_4
_geom_torsion
F1 C12 C13 C14 179.4(4)
F2 C20 C21 C22 -179.1(3)
F3 C28 C29 C30 178.1(4)
F4 C36 C37 C38 179.8(4)
N1 C3 C4 C5 5.8(8)
C1 B1 B2 B3 -32.5(2)
C1 B1 B2 B7 -134.8(3)
C1 B1 B2 B8 -97.4(3)
C1 B1 B5 C31 -111.5(3)
C1 B1 B5 B4 34.2(2)
C1 B1 B5 B6 133.7(3)
C1 B1 B5 B10 96.4(3)
C1 B1 B6 B5 -39.8(2)
C1 B1 B6 B7 98.5(3)
C1 B1 B6 B10 -2.3(3)
C1 B1 B6 B11 61.5(3)
C1 B1 B7 B2 39.1(2)
C1 B1 B7 B6 -98.4(3)
C1 B1 B7 B8 2.7(3)
C1 B1 B7 B11 -61.2(3)
C1 B2 B3 C15 106.5(3)
C1 B2 B3 B4 -35.8(2)
C1 B2 B3 B8 -134.8(3)
C1 B2 B3 B9 -97.9(3)
C1 B2 B7 B1 -39.2(2)
C1 B2 B7 B6 -0.9(4)
C1 B2 B7 B8 99.8(3)
C1 B2 B7 B11 63.0(3)
C1 B2 B8 B3 39.2(3)
C1 B2 B8 B7 -99.4(3)
C1 B2 B8 B9 1.5(4)
C1 B2 B8 B11 -62.4(4)
C1 B3 B4 C23 114.9(3)
C1 B3 B4 B5 -33.0(2)
C1 B3 B4 B9 -133.6(3)
C1 B3 B4 B10 -95.7(3)
C1 B3 B8 B2 -38.9(3)
C1 B3 B8 B7 -1.5(3)
C1 B3 B8 B9 99.0(3)
C1 B3 B8 B11 62.3(3)
C1 B3 B9 B4 40.3(2)
C1 B3 B9 B8 -97.7(3)
C1 B3 B9 B10 2.6(3)
C1 B3 B9 B11 -61.1(3)
C1 B4 B5 C31 110.8(3)
C1 B4 B5 B1 -33.9(2)
C1 B4 B5 B6 -96.9(3)
C1 B4 B5 B10 -133.8(2)
C1 B4 B9 B3 -39.3(3)
C1 B4 B9 B8 -1.0(4)
C1 B4 B9 B10 98.4(3)
C1 B4 B9 B11 62.9(3)
C1 B4 B10 B5 39.3(2)
C1 B4 B10 B6 1.5(3)
C1 B4 B10 B9 -98.1(2)
C1 B4 B10 B11 -62.5(3)
C1 B5 B6 B1 39.6(2)
C1 B5 B6 B7 1.8(3)
C1 B5 B6 B10 -98.5(3)
C1 B5 B6 B11 -62.0(3)
C1 B5 B10 B4 -39.9(2)
C1 B5 B10 B6 98.4(3)
C1 B5 B10 B9 -1.7(3)
C1 B5 B10 B11 61.9(3)
C2 N1 C3 C4 -178.1(4)
C2 N1 C6 C5 172.8(5)
C2 C1 B1 C7 -4.4(4)
C2 C1 B1 B2 -117.0(3)
C2 C1 B1 B5 102.9(3)
C2 C1 B1 B6 143.0(3)
C2 C1 B1 B7 -155.8(3)
C2 C1 B2 B1 107.9(4)
C2 C1 B2 B3 -108.5(4)
C2 C1 B2 B7 147.9(3)
C2 C1 B2 B8 -148.7(3)
C2 C1 B3 C15 4.6(4)
C2 C1 B3 B2 116.9(3)
C2 C1 B3 B4 -103.3(3)
C2 C1 B3 B8 155.2(3)
C2 C1 B3 B9 -143.3(3)
C2 C1 B4 C23 3.5(4)
C2 C1 B4 B3 112.6(3)
C2 C1 B4 B5 -105.1(3)
C2 C1 B4 B9 152.5(3)
C2 C1 B4 B10 -144.9(3)
C2 C1 B5 C31 -4.8(4)
C2 C1 B5 B1 -112.3(3)
C2 C1 B5 B4 106.0(3)
C2 C1 B5 B6 -152.4(3)
C2 C1 B5 B10 145.6(3)
C3 N1 C2 O1 3.3(5)
C3 N1 C2 C1 -175.3(4)
C3 N1 C6 C5 -5.2(6)
C3 C4 C5 C6 -10.1(10)
C4 C5 C6 N1 9.6(9)
C6 N1 C2 O1 -174.6(4)
C6 N1 C2 C1 6.9(6)
C6 N1 C3 C4 0.2(6)
C7 C8 C9 C10 -1.0(6)
C7 C8 C9 C14 176.1(4)
C7 B1 B2 C1 -109.2(4)
C7 B1 B2 B3 -141.7(3)
C7 B1 B2 B7 116.0(4)
C7 B1 B2 B8 153.4(3)
C7 B1 B5 C1 110.9(4)
C7 B1 B5 C31 -0.6(5)
C7 B1 B5 B4 145.1(3)
C7 B1 B5 B6 -115.4(4)
C7 B1 B5 B10 -152.7(3)
C7 B1 B6 B5 106.0(4)
C7 B1 B6 B7 -115.7(4)
C7 B1 B6 B10 143.6(3)
C7 B1 B6 B11 -152.6(3)
C7 B1 B7 B2 -110.2(4)
C7 B1 B7 B6 112.4(4)
C7 B1 B7 B8 -146.6(4)
C7 B1 B7 B11 149.6(4)
C8 C7 B1 C1 -145.3(4)
C8 C7 B1 B2 -74.0(5)
C8 C7 B1 B5 145.3(4)
C8 C7 B1 B6 74.1(5)
C8 C7 B1 B7 -0.7(6)
C8 C9 C10 C11 177.8(4)
C8 C9 C14 C13 -177.4(4)
C9 C10 C11 C12 -0.6(6)
C10 C9 C14 C13 -0.1(6)
C10 C11 C12 F1 -178.9(4)
C10 C11 C12 C13 0.1(7)
C11 C12 C13 C14 0.4(7)
C12 C13 C14 C9 -0.4(7)
C14 C9 C10 C11 0.6(6)
C15 C16 C17 C18 84.5(5)
C15 C16 C17 C22 -90.0(5)
C15 B3 B4 C1 -108.4(3)
C15 B3 B4 C23 6.6(4)
C15 B3 B4 B5 -141.4(3)
C15 B3 B4 B9 118.0(4)
C15 B3 B4 B10 156.0(3)
C15 B3 B8 B2 107.5(4)
C15 B3 B8 B7 144.9(4)
C15 B3 B8 B9 -114.6(4)
C15 B3 B8 B11 -151.2(4)
C15 B3 B9 B4 -104.2(4)
C15 B3 B9 B8 117.8(4)
C15 B3 B9 B10 -141.8(3)
C15 B3 B9 B11 154.5(3)
C16 C15 B3 C1 148.3(4)
C16 C15 B3 B2 78.7(5)
C16 C15 B3 B4 -142.7(4)
C16 C15 B3 B8 6.0(6)
C16 C15 B3 B9 -71.6(5)
C16 C17 C18 C19 -174.1(3)
C16 C17 C22 C21 173.7(3)
C17 C18 C19 C20 0.7(6)
C18 C17 C22 C21 -1.1(5)
C18 C19 C20 F2 178.7(3)
C18 C19 C20 C21 -1.8(6)
C19 C20 C21 C22 1.4(6)
C20 C21 C22 C17 0.1(6)
C22 C17 C18 C19 0.7(5)
C23 C24 C25 C26 91.2(5)
C23 C24 C25 C30 -91.9(5)
C23 B4 B5 C1 -115.1(3)
C23 B4 B5 C31 -4.3(5)
C23 B4 B5 B1 -149.0(3)
C23 B4 B5 B6 148.0(3)
C23 B4 B5 B10 111.1(3)
C23 B4 B9 B3 110.9(4)
C23 B4 B9 B8 149.2(3)
C23 B4 B9 B10 -111.3(4)
C23 B4 B9 B11 -146.9(3)
C23 B4 B10 B5 -110.7(3)
C23 B4 B10 B6 -148.4(3)
C23 B4 B10 B9 112.0(3)
C23 B4 B10 B11 147.6(3)
C24 C23 B4 C1 157.0(3)
C24 C23 B4 B3 85.3(4)
C24 C23 B4 B5 -131.3(3)
C24 C23 B4 B9 13.5(5)
C24 C23 B4 B10 -59.8(4)
C24 C25 C26 C27 176.3(4)
C24 C25 C30 C29 -175.6(4)
C25 C26 C27 C28 -0.4(7)
C26 C25 C30 C29 1.6(6)
C26 C27 C28 F3 -177.4(4)
C26 C27 C28 C29 1.0(7)
C27 C28 C29 C30 -0.3(7)
C28 C29 C30 C25 -1.0(7)
C30 C25 C26 C27 -0.8(6)
C31 C32 C33 C34 109.5(4)
C31 C32 C33 C38 -69.1(4)
C31 B5 B6 B1 -106.9(3)
C31 B5 B6 B7 -144.8(3)
C31 B5 B6 B10 114.9(3)
C31 B5 B6 B11 151.4(3)
C31 B5 B10 B4 109.0(4)
C31 B5 B10 B6 -112.7(4)
C31 B5 B10 B9 147.2(3)
C31 B5 B10 B11 -149.2(3)
C32 C31 B5 C1 -138.8(3)
C32 C31 B5 B1 -69.3(4)
C32 C31 B5 B4 149.8(3)
C32 C31 B5 B6 2.3(4)
C32 C31 B5 B10 77.4(4)
C32 C33 C34 C35 -179.5(4)
C32 C33 C38 C37 179.1(4)
C33 C34 C35 C36 0.2(7)
C34 C33 C38 C37 0.4(6)
C34 C35 C36 F4 179.7(4)
C34 C35 C36 C37 1.0(8)
C35 C36 C37 C38 -1.4(7)
C36 C37 C38 C33 0.7(7)
C38 C33 C34 C35 -0.9(6)
B1 C1 C2 O1 -114.1(3)
B1 C1 C2 N1 64.4(4)
B1 C1 B2 B3 143.6(3)
B1 C1 B2 B7 40.0(3)
B1 C1 B2 B8 103.4(3)
B1 C1 B3 C15 -147.2(3)
B1 C1 B3 B2 -34.9(3)
B1 C1 B3 B4 104.9(3)
B1 C1 B3 B8 3.4(3)
B1 C1 B3 B9 64.9(3)
B1 C1 B4 C23 145.3(3)
B1 C1 B4 B3 -105.7(3)
B1 C1 B4 B5 36.7(2)
B1 C1 B4 B9 -65.7(3)
B1 C1 B4 B10 -3.2(3)
B1 C1 B5 C31 107.5(3)
B1 C1 B5 B4 -141.8(2)
B1 C1 B5 B6 -40.1(2)
B1 C1 B5 B10 -102.1(3)
B1 C7 C8 C9 -173.9(4)
B1 B2 B3 C1 32.5(2)
B1 B2 B3 C15 139.0(3)
B1 B2 B3 B4 -3.3(4)
B1 B2 B3 B8 -102.3(3)
B1 B2 B3 B9 -65.4(3)
B1 B2 B7 B6 38.3(3)
B1 B2 B7 B8 139.0(3)
B1 B2 B7 B11 102.2(3)
B1 B2 B8 B3 101.3(3)
B1 B2 B8 B7 -37.3(3)
B1 B2 B8 B9 63.6(4)
B1 B2 B8 B11 -0.3(4)
B1 B5 B6 B7 -37.8(3)
B1 B5 B6 B10 -138.1(3)
B1 B5 B6 B11 -101.6(3)
B1 B5 B10 B4 -101.2(3)
B1 B5 B10 B6 37.2(3)
B1 B5 B10 B9 -62.9(3)
B1 B5 B10 B11 0.7(4)
B1 B6 B7 B2 -38.5(3)
B1 B6 B7 B8 -101.2(3)
B1 B6 B7 B11 -138.9(3)
B1 B6 B10 B4 0.5(3)
B1 B6 B10 B5 -37.9(2)
B1 B6 B10 B9 64.0(3)
B1 B6 B10 B11 101.5(3)
B1 B6 B11 B7 37.2(3)
B1 B6 B11 B8 -0.1(3)
B1 B6 B11 B9 -63.2(3)
B1 B6 B11 B10 -101.0(3)
B1 B7 B8 B2 37.1(3)
B1 B7 B8 B3 -0.7(4)
B1 B7 B8 B9 -64.3(3)
B1 B7 B8 B11 -101.7(3)
B1 B7 B11 B6 -37.1(3)
B1 B7 B11 B8 100.8(3)
B1 B7 B11 B9 63.7(4)
B1 B7 B11 B10 0.1(4)
B2 C1 C2 O1 171.0(3)
B2 C1 C2 N1 -10.5(5)
B2 C1 B1 C7 112.6(4)
B2 C1 B1 B5 -140.1(3)
B2 C1 B1 B6 -100.1(3)
B2 C1 B1 B7 -38.8(2)
B2 C1 B3 C15 -112.3(4)
B2 C1 B3 B4 139.8(3)
B2 C1 B3 B8 38.3(3)
B2 C1 B3 B9 99.8(3)
B2 C1 B4 C23 -146.9(3)
B2 C1 B4 B3 -37.9(3)
B2 C1 B4 B5 104.4(3)
B2 C1 B4 B9 2.0(4)
B2 C1 B4 B10 64.6(3)
B2 C1 B5 C31 145.1(3)
B2 C1 B5 B1 37.7(3)
B2 C1 B5 B4 -104.1(3)
B2 C1 B5 B6 -2.5(3)
B2 C1 B5 B10 -64.5(3)
B2 B1 B5 C1 -35.3(2)
B2 B1 B5 C31 -146.8(3)
B2 B1 B5 B4 -1.1(3)
B2 B1 B5 B6 98.4(3)
B2 B1 B5 B10 61.1(3)
B2 B1 B6 B5 -101.4(3)
B2 B1 B6 B7 36.9(3)
B2 B1 B6 B10 -63.8(3)
B2 B1 B6 B11 0.0(3)
B2 B1 B7 B6 -137.4(3)
B2 B1 B7 B8 -36.4(3)
B2 B1 B7 B11 -100.2(3)
B2 B3 B4 C1 35.6(2)
B2 B3 B4 C23 150.5(3)
B2 B3 B4 B5 2.6(3)
B2 B3 B4 B9 -98.0(3)
B2 B3 B4 B10 -60.1(3)
B2 B3 B8 B7 37.4(3)
B2 B3 B8 B9 137.9(3)
B2 B3 B8 B11 101.2(3)
B2 B3 B9 B4 101.8(3)
B2 B3 B9 B8 -36.2(3)
B2 B3 B9 B10 64.1(3)
B2 B3 B9 B11 0.4(3)
B2 B7 B8 B3 -37.8(3)
B2 B7 B8 B9 -101.3(3)
B2 B7 B8 B11 -138.8(3)
B2 B7 B11 B6 -101.5(3)
B2 B7 B11 B8 36.5(3)
B2 B7 B11 B9 -0.7(4)
B2 B7 B11 B10 -64.3(4)
B2 B8 B9 B3 38.3(3)
B2 B8 B9 B4 -0.3(4)
B2 B8 B9 B10 -63.5(4)
B2 B8 B9 B11 -101.1(3)
B2 B8 B11 B6 0.3(4)
B2 B8 B11 B7 -37.0(3)
B2 B8 B11 B9 101.3(3)
B2 B8 B11 B10 63.4(3)
B3 C1 C2 O1 95.7(4)
B3 C1 C2 N1 -85.8(4)
B3 C1 B1 C7 147.5(3)
B3 C1 B1 B2 35.0(3)
B3 C1 B1 B5 -105.2(3)
B3 C1 B1 B6 -65.1(3)
B3 C1 B1 B7 -3.8(3)
B3 C1 B2 B1 -143.6(3)
B3 C1 B2 B7 -103.6(3)
B3 C1 B2 B8 -40.2(3)
B3 C1 B4 C23 -109.0(4)
B3 C1 B4 B5 142.3(3)
B3 C1 B4 B9 39.9(3)
B3 C1 B4 B10 102.5(3)
B3 C1 B5 C31 -146.9(3)
B3 C1 B5 B1 105.6(3)
B3 C1 B5 B4 -36.1(2)
B3 C1 B5 B6 65.5(3)
B3 C1 B5 B10 3.5(3)
B3 C15 C16 C17 179.4(4)
B3 B2 B7 B1 -101.2(3)
B3 B2 B7 B6 -62.9(3)
B3 B2 B7 B8 37.8(3)
B3 B2 B7 B11 1.0(4)
B3 B2 B8 B7 -138.6(3)
B3 B2 B8 B9 -37.7(3)
B3 B2 B8 B11 -101.6(3)
B3 B4 B5 C1 33.0(2)
B3 B4 B5 C31 143.8(3)
B3 B4 B5 B1 -0.9(3)
B3 B4 B5 B6 -63.9(3)
B3 B4 B5 B10 -100.8(3)
B3 B4 B9 B8 38.3(3)
B3 B4 B9 B10 137.7(3)
B3 B4 B9 B11 102.2(3)
B3 B4 B10 B5 99.9(3)
B3 B4 B10 B6 62.2(3)
B3 B4 B10 B9 -37.4(2)
B3 B4 B10 B11 -1.8(3)
B3 B8 B9 B4 -38.6(3)
B3 B8 B9 B10 -101.7(3)
B3 B8 B9 B11 -139.4(3)
B3 B8 B11 B6 -64.5(3)
B3 B8 B11 B7 -101.8(3)
B3 B8 B11 B9 36.5(3)
B3 B8 B11 B10 -1.4(4)
B3 B9 B10 B4 38.5(2)
B3 B9 B10 B5 -0.6(3)
B3 B9 B10 B6 -64.3(3)
B3 B9 B10 B11 -101.9(3)
B3 B9 B11 B6 63.1(3)
B3 B9 B11 B7 0.1(3)
B3 B9 B11 B8 -37.0(3)
B3 B9 B11 B10 100.7(3)
B4 C1 C2 O1 25.1(4)
B4 C1 C2 N1 -156.4(3)
B4 C1 B1 C7 -143.9(3)
B4 C1 B1 B2 103.5(3)
B4 C1 B1 B5 -36.6(2)
B4 C1 B1 B6 3.4(3)
B4 C1 B1 B7 64.7(3)
B4 C1 B2 B1 -105.6(3)
B4 C1 B2 B3 38.0(3)
B4 C1 B2 B7 -65.6(4)
B4 C1 B2 B8 -2.2(4)
B4 C1 B3 C15 107.9(3)
B4 C1 B3 B2 -139.8(3)
B4 C1 B3 B8 -101.5(3)
B4 C1 B3 B9 -40.0(2)
B4 C1 B5 C31 -110.8(3)
B4 C1 B5 B1 141.8(2)
B4 C1 B5 B6 101.6(2)
B4 C1 B5 B10 39.6(2)
B4 C23 C24 C25 168.6(3)
B4 B3 B8 B2 -101.0(3)
B4 B3 B8 B7 -63.6(3)
B4 B3 B8 B9 36.9(3)
B4 B3 B8 B11 0.3(4)
B4 B3 B9 B8 -138.0(3)
B4 B3 B9 B10 -37.7(2)
B4 B3 B9 B11 -101.3(3)
B4 B5 B6 B1 101.6(3)
B4 B5 B6 B7 63.8(3)
B4 B5 B6 B10 -36.5(2)
B4 B5 B6 B11 0.0(3)
B4 B5 B10 B6 138.4(3)
B4 B5 B10 B9 38.2(2)
B4 B5 B10 B11 101.8(3)
B4 B9 B10 B5 -39.0(2)
B4 B9 B10 B6 -102.8(3)
B4 B9 B10 B11 -140.4(3)
B4 B9 B11 B6 -2.2(3)
B4 B9 B11 B7 -65.1(3)
B4 B9 B11 B8 -102.3(3)
B4 B9 B11 B10 35.4(2)
B4 B10 B11 B6 102.2(3)
B4 B10 B11 B7 65.1(3)
B4 B10 B11 B8 2.0(4)
B4 B10 B11 B9 -35.6(2)
B5 C1 C2 O1 -43.7(4)
B5 C1 C2 N1 134.8(3)
B5 C1 B1 C7 -107.3(3)
B5 C1 B1 B2 140.1(3)
B5 C1 B1 B6 40.1(2)
B5 C1 B1 B7 101.3(3)
B5 C1 B2 B1 -37.8(3)
B5 C1 B2 B3 105.8(3)
B5 C1 B2 B7 2.2(4)
B5 C1 B2 B8 65.6(4)
B5 C1 B3 C15 144.1(3)
B5 C1 B3 B2 -103.7(3)
B5 C1 B3 B4 36.2(2)
B5 C1 B3 B8 -65.4(3)
B5 C1 B3 B9 -3.9(3)
B5 C1 B4 C23 108.7(3)
B5 C1 B4 B3 -142.3(3)
B5 C1 B4 B9 -102.4(3)
B5 C1 B4 B10 -39.8(2)
B5 C31 C32 C33 172.4(3)
B5 B1 B2 C1 35.2(2)
B5 B1 B2 B3 2.7(4)
B5 B1 B2 B7 -99.5(3)
B5 B1 B2 B8 -62.2(3)
B5 B1 B6 B7 138.3(3)
B5 B1 B6 B10 37.5(2)
B5 B1 B6 B11 101.3(3)
B5 B1 B7 B2 100.6(3)
B5 B1 B7 B6 -36.8(3)
B5 B1 B7 B8 64.2(4)
B5 B1 B7 B11 0.3(4)
B5 B4 B9 B3 -100.0(3)
B5 B4 B9 B8 -61.7(3)
B5 B4 B9 B10 37.7(2)
B5 B4 B9 B11 2.2(3)
B5 B4 B10 B6 -37.7(2)
B5 B4 B10 B9 -137.3(3)
B5 B4 B10 B11 -101.7(3)
B5 B6 B7 B1 37.9(3)
B5 B6 B7 B2 -0.6(4)
B5 B6 B7 B8 -63.3(3)
B5 B6 B7 B11 -101.0(3)
B5 B6 B10 B4 38.4(2)
B5 B6 B10 B9 101.9(3)
B5 B6 B10 B11 139.4(3)
B5 B6 B11 B7 101.8(3)
B5 B6 B11 B8 64.4(3)
B5 B6 B11 B9 1.4(3)
B5 B6 B11 B10 -36.4(3)
B5 B10 B11 B6 36.6(3)
B5 B10 B11 B7 -0.5(4)
B5 B10 B11 B8 -63.6(3)
B5 B10 B11 B9 -101.2(3)
B6 B1 B2 C1 97.6(3)
B6 B1 B2 B3 65.1(3)
B6 B1 B2 B7 -37.1(2)
B6 B1 B2 B8 0.2(4)
B6 B1 B5 C1 -133.7(3)
B6 B1 B5 C31 114.8(4)
B6 B1 B5 B4 -99.5(3)
B6 B1 B5 B10 -37.3(3)
B6 B1 B7 B2 137.4(3)
B6 B1 B7 B8 101.0(3)
B6 B1 B7 B11 37.2(3)
B6 B5 B10 B4 -138.4(3)
B6 B5 B10 B9 -100.1(3)
B6 B5 B10 B11 -36.5(3)
B6 B7 B8 B2 101.0(3)
B6 B7 B8 B3 63.2(3)
B6 B7 B8 B9 -0.4(3)
B6 B7 B8 B11 -37.8(2)
B6 B7 B11 B8 137.9(3)
B6 B7 B11 B9 100.8(3)
B6 B7 B11 B10 37.2(3)
B6 B10 B11 B7 -37.1(3)
B6 B10 B11 B8 -100.2(3)
B6 B10 B11 B9 -137.8(3)
B7 B1 B2 C1 134.8(3)
B7 B1 B2 B3 102.3(3)
B7 B1 B2 B8 37.3(3)
B7 B1 B5 C1 -97.0(3)
B7 B1 B5 C31 151.5(3)
B7 B1 B5 B4 -62.9(3)
B7 B1 B5 B6 36.6(3)
B7 B1 B5 B10 -0.6(4)
B7 B1 B6 B5 -138.3(3)
B7 B1 B6 B10 -100.8(3)
B7 B1 B6 B11 -37.0(3)
B7 B2 B3 C1 97.1(3)
B7 B2 B3 C15 -156.4(3)
B7 B2 B3 B4 61.3(3)
B7 B2 B3 B8 -37.7(3)
B7 B2 B3 B9 -0.9(3)
B7 B2 B8 B3 138.6(3)
B7 B2 B8 B9 100.9(3)
B7 B2 B8 B11 37.0(3)
B7 B6 B10 B4 -63.7(3)
B7 B6 B10 B5 -102.1(3)
B7 B6 B10 B9 -0.2(3)
B7 B6 B10 B11 37.4(3)
B7 B6 B11 B8 -37.4(3)
B7 B6 B11 B9 -100.4(3)
B7 B6 B11 B10 -138.2(3)
B7 B8 B9 B3 102.0(3)
B7 B8 B9 B4 63.4(4)
B7 B8 B9 B10 0.2(3)
B7 B8 B9 B11 -37.4(3)
B7 B8 B11 B6 37.3(2)
B7 B8 B11 B9 138.3(3)
B7 B8 B11 B10 100.4(3)
B8 B2 B3 C1 134.8(3)
B8 B2 B3 C15 -118.7(4)
B8 B2 B3 B4 99.0(3)
B8 B2 B3 B9 36.9(3)
B8 B2 B7 B1 -139.0(3)
B8 B2 B7 B6 -100.7(3)
B8 B2 B7 B11 -36.9(3)
B8 B3 B4 C1 96.6(3)
B8 B3 B4 C23 -148.5(3)
B8 B3 B4 B5 63.6(3)
B8 B3 B4 B9 -37.0(3)
B8 B3 B4 B10 1.0(3)
B8 B3 B9 B4 138.0(3)
B8 B3 B9 B10 100.3(3)
B8 B3 B9 B11 36.7(3)
B8 B7 B11 B6 -137.9(3)
B8 B7 B11 B9 -37.1(2)
B8 B7 B11 B10 -100.7(3)
B8 B9 B10 B4 102.8(3)
B8 B9 B10 B5 63.7(3)
B8 B9 B10 B6 0.0(3)
B8 B9 B10 B11 -37.7(2)
B8 B9 B11 B6 100.1(3)
B8 B9 B11 B7 37.1(2)
B8 B9 B11 B10 137.7(3)
B9 B3 B4 C1 133.6(3)
B9 B3 B4 C23 -111.5(3)
B9 B3 B4 B5 100.6(3)
B9 B3 B4 B10 38.0(3)
B9 B3 B8 B2 -137.9(3)
B9 B3 B8 B7 -100.5(3)
B9 B3 B8 B11 -36.6(3)
B9 B4 B5 C1 95.5(3)
B9 B4 B5 C31 -153.6(3)
B9 B4 B5 B1 61.7(3)
B9 B4 B5 B6 -1.3(3)
B9 B4 B5 B10 -38.3(2)
B9 B4 B10 B5 137.3(3)
B9 B4 B10 B6 99.6(3)
B9 B4 B10 B11 35.6(2)
B9 B8 B11 B6 -101.0(3)
B9 B8 B11 B7 -138.3(3)
B9 B8 B11 B10 -37.8(2)
B9 B10 B11 B6 137.8(3)
B9 B10 B11 B7 100.7(3)
B9 B10 B11 B8 37.6(3)
B10 B4 B5 C1 133.8(2)
B10 B4 B5 C31 -115.4(3)
B10 B4 B5 B1 99.9(3)
B10 B4 B5 B6 36.9(2)
B10 B4 B9 B3 -137.7(3)
B10 B4 B9 B8 -99.4(3)
B10 B4 B9 B11 -35.6(2)
B10 B5 B6 B1 138.1(3)
B10 B5 B6 B7 100.3(3)
B10 B5 B6 B11 36.5(3)
B10 B6 B7 B1 101.5(3)
B10 B6 B7 B2 63.1(3)
B10 B6 B7 B8 0.3(3)
B10 B6 B7 B11 -37.4(3)
B10 B6 B11 B7 138.2(3)
B10 B6 B11 B8 100.9(3)
B10 B6 B11 B9 37.8(2)
B10 B9 B11 B6 -37.6(2)
B10 B9 B11 B7 -100.6(3)
B10 B9 B11 B8 -137.7(3)
B11 B6 B7 B1 138.9(3)
B11 B6 B7 B2 100.4(3)
B11 B6 B7 B8 37.7(3)
B11 B6 B10 B4 -101.1(3)
B11 B6 B10 B5 -139.4(3)
B11 B6 B10 B9 -37.6(2)
B11 B7 B8 B2 138.8(3)
B11 B7 B8 B3 101.0(3)
B11 B7 B8 B9 37.5(2)
B11 B8 B9 B3 139.4(3)
B11 B8 B9 B4 100.8(3)
B11 B8 B9 B10 37.6(3)
B11 B9 B10 B4 140.4(3)
B11 B9 B10 B5 101.4(3)
B11 B9 B10 B6 37.6(2)
C39 N2 C41 C42 -57.3(8)
C39 N2 C43 C44 -178.7(6)
C39 N2 C45 C46 55.2(8)
C41 N2 C39 C40 -58.0(8)
C41 N2 C43 C44 58.9(7)
C41 N2 C45 C46 174.4(7)
C43 N2 C39 C40 178.2(7)
C43 N2 C41 C42 62.5(8)
C43 N2 C45 C46 -62.5(8)
C45 N2 C39 C40 57.2(7)
C45 N2 C41 C42 -175.3(7)
C45 N2 C43 C44 -59.4(7)
